data_4108090
loop_
_publ_author_name
'Matthew J. Campbell'
'Patrick D. Pohlhaus'
'Geanna Min'
'Kohsuke Ohmatsu'
'Jeffrey S. Johnson'

_publ_section_title
;
 An "Anti-Baldwin" 3-Exo-Dig Cyclization: Preparation of Vinylidene
 Cyclopropanes from Electron-Poor Alkenes
;
_journal_name_full 'Journal of the American Chemical Society'
_journal_page_first 9180
_journal_page_last 9181
_journal_paper_doi 10.1021/ja803553a
_journal_volume 130
_journal_year 2008
_chemical_formula_moiety 'C17 H16 N4 O6'
_chemical_formula_sum 'C17 H16 N4 O6'
_chemical_formula_weight 372.34
_chemical_name_systematic
;

 ?

;
_space_group_IT_number 2
_symmetry_cell_setting triclinic
_symmetry_space_group_name_Hall '-P 1'
_symmetry_space_group_name_H-M 'P -1'
_atom_sites_solution_hydrogens difmap
_atom_sites_solution_primary direct
_atom_sites_solution_secondary difmap
_audit_creation_method SHELXL-97
_cell_angle_alpha 83.025(1)
_cell_angle_beta 89.369(1)
_cell_angle_gamma 89.672(1)
_cell_formula_units_Z 2
_cell_length_a 7.3557(2)
_cell_length_b 8.7509(2)
_cell_length_c 13.5113(3)
_cell_measurement_reflns_used 5753
_cell_measurement_temperature 100(2)
_cell_measurement_theta_max 66.01
_cell_measurement_theta_min 3.30
_cell_volume 863.21(4)
_computing_cell_refinement 'Bruker APEX2'
_computing_data_collection 'Bruker APEX2'
_computing_data_reduction 'Bruker SAINT'
_computing_molecular_graphics 'Bruker SHELXTL'
_computing_publication_material 'Bruker SHELXTL'
_computing_structure_refinement 'SHELXL-97 (Sheldrick, 1997)'
_computing_structure_solution 'SHELXS-97 (Sheldrick, 1990)'
_diffrn_ambient_temperature 100(2)
_diffrn_measured_fraction_theta_full 0.959
_diffrn_measured_fraction_theta_max 0.959
_diffrn_measurement_device_type 'Bruker-AXS SMART APEX-II CCD area detector'
_diffrn_measurement_method 'phi and omega scans'
_diffrn_radiation_monochromator graphite
_diffrn_radiation_source 'fine-focus sealed tube'
_diffrn_radiation_type CuK\a
_diffrn_radiation_wavelength 1.54178
_diffrn_reflns_av_R_equivalents 0.0372
_diffrn_reflns_av_sigmaI/netI 0.0269
_diffrn_reflns_limit_h_max 8
_diffrn_reflns_limit_h_min -7
_diffrn_reflns_limit_k_max 10
_diffrn_reflns_limit_k_min -10
_diffrn_reflns_limit_l_max 16
_diffrn_reflns_limit_l_min -15
_diffrn_reflns_number 9619
_diffrn_reflns_theta_full 66.42
_diffrn_reflns_theta_max 66.42
_diffrn_reflns_theta_min 3.30
_exptl_absorpt_coefficient_mu 0.939
_exptl_absorpt_correction_T_max 0.9545
_exptl_absorpt_correction_T_min 0.8719
_exptl_absorpt_correction_type multi-scan
_exptl_absorpt_process_details SADABS
_exptl_crystal_colour yellow
_exptl_crystal_density_diffrn 1.433
_exptl_crystal_description plate
_exptl_crystal_F_000 388
_exptl_crystal_size_max 0.15
_exptl_crystal_size_mid 0.10
_exptl_crystal_size_min 0.05
_refine_diff_density_max 0.255
_refine_diff_density_min -0.166
_refine_diff_density_rms 0.037
_refine_ls_extinction_coef 0.0034(6)
_refine_ls_extinction_expression Fc^*^=kFc[1+0.001xFc^2^\l^3^/sin(2\q)]^-1/4^
_refine_ls_extinction_method SHELXL
_refine_ls_goodness_of_fit_ref 1.055
_refine_ls_hydrogen_treatment refall
_refine_ls_matrix_type full
_refine_ls_number_parameters 309
_refine_ls_number_reflns 2917
_refine_ls_number_restraints 0
_refine_ls_restrained_S_all 1.055
_refine_ls_R_factor_all 0.0326
_refine_ls_R_factor_gt 0.0300
_refine_ls_shift/su_max 0.005
_refine_ls_shift/su_mean 0.000
_refine_ls_structure_factor_coef Fsqd
_refine_ls_weighting_details 'calc w=1/[\s^2^(Fo^2^)+(0.0444P)^2^+0.2097P] where P=(Fo^2^+2Fc^2^)/3'
_refine_ls_weighting_scheme calc
_refine_ls_wR_factor_gt 0.0806
_refine_ls_wR_factor_ref 0.0823
_reflns_number_gt 2698
_reflns_number_total 2917
_reflns_threshold_expression >2sigma(I)
_cod_data_source_file ja803553a-file001.cif
_cod_data_source_block c07298
_cod_database_code 4108090

loop_
_symmetry_equiv_pos_as_xyz
'x, y, z'
'-x, -y, -z'

loop_
_atom_site_label
_atom_site_type_symbol
_atom_site_fract_x
_atom_site_fract_y
_atom_site_fract_z
_atom_site_U_iso_or_equiv
_atom_site_adp_type
_atom_site_occupancy
_atom_site_symmetry_multiplicity
_atom_site_calc_flag
O1 O 0.70084(16) 0.57146(12) 0.32439(7) 0.0370(3) Uani 1 1 d
N2 N 0.60766(15) 0.65996(12) 0.26669(8) 0.0225(2) Uani 1 1 d
O3 O 0.50877(14) 0.75790(10) 0.29645(7) 0.0277(2) Uani 1 1 d
C4 C 0.61948(17) 0.64785(13) 0.16089(9) 0.0177(3) Uani 1 1 d
C5 C 0.51472(17) 0.75180(13) 0.09976(9) 0.0182(3) Uani 1 1 d
C6 C 0.52619(16) 0.75100(13) -0.00138(9) 0.0172(3) Uani 1 1 d
N7 N 0.41856(14) 0.86280(11) -0.06523(8) 0.0191(2) Uani 1 1 d
O8 O 0.30524(12) 0.93990(10) -0.02526(7) 0.0235(2) Uani 1 1 d
O9 O 0.44799(13) 0.87575(10) -0.15564(6) 0.0251(2) Uani 1 1 d
C10 C 0.64212(17) 0.64981(13) -0.04443(9) 0.0173(3) Uani 1 1 d
C11 C 0.74249(16) 0.54532(13) 0.01596(9) 0.0173(3) Uani 1 1 d
C12 C 0.73343(16) 0.53778(13) 0.12103(9) 0.0167(3) Uani 1 1 d
N13 N 0.83106(14) 0.43033(11) 0.17935(8) 0.0189(2) Uani 1 1 d
N14 N 0.90837(13) 0.30911(11) 0.13685(7) 0.0173(2) Uani 1 1 d
C15 C 0.99927(16) 0.21238(13) 0.19617(9) 0.0170(3) Uani 1 1 d
C16 C 1.06740(18) 0.06787(14) 0.15924(10) 0.0209(3) Uani 1 1 d
C17 C 0.99531(19) -0.07116(14) 0.22877(11) 0.0252(3) Uani 1 1 d
C18 C 1.07414(19) -0.07474(14) 0.33311(10) 0.0253(3) Uani 1 1 d
C19 C 1.05640(17) 0.07663(14) 0.37608(9) 0.0202(3) Uani 1 1 d
C20 C 1.03003(16) 0.22835(13) 0.30396(9) 0.0176(3) Uani 1 1 d
C21 C 0.88447(17) 0.16243(13) 0.37542(9) 0.0189(3) Uani 1 1 d
C22 C 0.71650(17) 0.16937(14) 0.40134(9) 0.0221(3) Uani 1 1 d
C23 C 0.5461(2) 0.17237(17) 0.42841(13) 0.0351(4) Uani 1 1 d
C24 C 1.14107(16) 0.36476(13) 0.32345(9) 0.0172(3) Uani 1 1 d
O25 O 1.23292(13) 0.43813(11) 0.26057(6) 0.0270(2) Uani 1 1 d
O26 O 1.12949(12) 0.39261(10) 0.41792(6) 0.0215(2) Uani 1 1 d
C27 C 1.23822(19) 0.52141(15) 0.44101(10) 0.0235(3) Uani 1 1 d
H5 H 0.440(2) 0.8208(18) 0.1293(12) 0.026(4) Uiso 1 1 d
H10 H 0.6480(19) 0.6492(16) -0.1140(11) 0.018(3) Uiso 1 1 d
H11 H 0.820(2) 0.4733(17) -0.0136(11) 0.020(3) Uiso 1 1 d
H13 H 0.816(2) 0.4250(18) 0.2441(13) 0.028(4) Uiso 1 1 d
H16A H 1.030(2) 0.0663(16) 0.0915(11) 0.019(3) Uiso 1 1 d
H16B H 1.201(2) 0.0663(18) 0.1609(11) 0.026(4) Uiso 1 1 d
H17A H 0.866(2) -0.0653(18) 0.2313(12) 0.027(4) Uiso 1 1 d
H17B H 1.033(2) -0.166(2) 0.1996(12) 0.033(4) Uiso 1 1 d
H18A H 1.014(2) -0.1542(19) 0.3797(12) 0.028(4) Uiso 1 1 d
H18B H 1.202(2) -0.1000(17) 0.3300(11) 0.026(4) Uiso 1 1 d
H19 H 1.132(2) 0.0879(17) 0.4324(12) 0.022(4) Uiso 1 1 d
H23A H 0.505(2) 0.226(2) 0.4858(14) 0.042(5) Uiso 1 1 d
H23B H 0.462(3) 0.126(2) 0.3901(15) 0.049(5) Uiso 1 1 d
H27A H 1.211(2) 0.535(2) 0.5090(14) 0.037(4) Uiso 1 1 d
H27B H 1.366(3) 0.496(2) 0.4335(13) 0.036(4) Uiso 1 1 d
H27C H 1.210(2) 0.611(2) 0.3961(13) 0.035(4) Uiso 1 1 d

loop_
_atom_site_aniso_label
_atom_site_aniso_U_11
_atom_site_aniso_U_22
_atom_site_aniso_U_33
_atom_site_aniso_U_23
_atom_site_aniso_U_13
_atom_site_aniso_U_12
O1 0.0554(7) 0.0371(6) 0.0182(5) -0.0025(4) -0.0039(4) 0.0222(5)
N2 0.0288(6) 0.0191(5) 0.0196(5) -0.0024(4) 0.0025(4) 0.0025(4)
O3 0.0365(6) 0.0242(5) 0.0229(5) -0.0063(4) 0.0061(4) 0.0082(4)
C4 0.0199(6) 0.0165(5) 0.0168(6) -0.0023(4) 0.0018(4) -0.0026(5)
C5 0.0180(6) 0.0139(5) 0.0230(6) -0.0036(5) 0.0028(5) -0.0022(5)
C6 0.0159(6) 0.0139(5) 0.0214(6) -0.0003(4) -0.0020(4) -0.0035(4)
N7 0.0178(5) 0.0164(5) 0.0230(6) -0.0018(4) -0.0036(4) -0.0041(4)
O8 0.0206(5) 0.0191(4) 0.0318(5) -0.0069(4) -0.0044(4) 0.0025(4)
O9 0.0255(5) 0.0284(5) 0.0203(5) 0.0024(4) -0.0033(3) -0.0017(4)
C10 0.0174(6) 0.0181(6) 0.0166(6) -0.0024(4) 0.0017(4) -0.0060(5)
C11 0.0155(6) 0.0161(5) 0.0209(6) -0.0040(4) 0.0026(4) -0.0034(5)
C12 0.0152(6) 0.0145(5) 0.0204(6) -0.0020(4) 0.0003(4) -0.0040(4)
N13 0.0224(6) 0.0180(5) 0.0165(5) -0.0032(4) 0.0009(4) 0.0029(4)
N14 0.0162(5) 0.0153(5) 0.0209(5) -0.0046(4) 0.0019(4) -0.0013(4)
C15 0.0128(6) 0.0162(6) 0.0219(6) -0.0024(5) 0.0017(4) -0.0033(4)
C16 0.0179(7) 0.0193(6) 0.0264(7) -0.0066(5) -0.0001(5) 0.0019(5)
C17 0.0208(7) 0.0154(6) 0.0400(8) -0.0058(5) 0.0015(5) 0.0009(5)
C18 0.0211(7) 0.0175(6) 0.0356(8) 0.0029(5) 0.0027(5) 0.0037(5)
C19 0.0173(6) 0.0197(6) 0.0225(6) 0.0025(5) 0.0003(5) 0.0012(5)
C20 0.0148(6) 0.0169(6) 0.0206(6) -0.0009(5) 0.0011(4) 0.0012(5)
C21 0.0194(7) 0.0163(5) 0.0204(6) 0.0004(4) 0.0001(5) -0.0003(5)
C22 0.0216(7) 0.0177(6) 0.0258(6) 0.0020(5) 0.0004(5) 0.0003(5)
C23 0.0225(8) 0.0299(7) 0.0508(9) 0.0026(7) 0.0091(7) 0.0007(6)
C24 0.0154(6) 0.0183(6) 0.0176(6) -0.0018(4) -0.0003(4) 0.0030(5)
O25 0.0328(6) 0.0296(5) 0.0196(5) -0.0066(4) 0.0065(4) -0.0134(4)
O26 0.0250(5) 0.0238(4) 0.0160(4) -0.0033(3) 0.0011(3) -0.0043(4)
C27 0.0289(8) 0.0234(6) 0.0190(6) -0.0051(5) -0.0028(5) -0.0025(5)

loop_
_atom_type_symbol
_atom_type_description
_atom_type_scat_dispersion_real
_atom_type_scat_dispersion_imag
_atom_type_scat_source
C C 0.0181 0.0091 'International Tables Vol C Tables 4.2.6.8 and 6.1.1.4'
H H 0.0000 0.0000 'International Tables Vol C Tables 4.2.6.8 and 6.1.1.4'
N N 0.0311 0.0180 'International Tables Vol C Tables 4.2.6.8 and 6.1.1.4'
O O 0.0492 0.0322 'International Tables Vol C Tables 4.2.6.8 and 6.1.1.4'

loop_
_geom_angle_atom_site_label_1
_geom_angle_atom_site_label_2
_geom_angle_atom_site_label_3
_geom_angle
O3 N2 O1 121.95(11)
O3 N2 C4 119.44(10)
O1 N2 C4 118.61(10)
C5 C4 C12 121.56(11)
C5 C4 N2 116.04(10)
C12 C4 N2 122.39(11)
C6 C5 C4 118.90(11)
C5 C6 C10 121.72(11)
C5 C6 N7 118.57(10)
C10 C6 N7 119.68(11)
O9 N7 O8 123.88(10)
O9 N7 C6 118.11(10)
O8 N7 C6 118.00(10)
C11 C10 C6 119.31(11)
C10 C11 C12 121.69(11)
N13 C12 C11 120.51(11)
N13 C12 C4 122.77(11)
C11 C12 C4 116.72(11)
C12 N13 N14 118.99(10)
C15 N14 N13 115.64(10)
N14 C15 C16 118.88(11)
N14 C15 C20 124.01(10)
C16 C15 C20 116.93(10)
C15 C16 C17 108.82(10)
C18 C17 C16 110.89(11)
C19 C18 C17 113.77(10)
C21 C19 C18 122.34(11)
C21 C19 C20 59.45(8)
C18 C19 C20 119.20(11)
C15 C20 C24 115.43(10)
C15 C20 C21 115.80(10)
C24 C20 C21 121.87(10)
C15 C20 C19 117.01(10)
C24 C20 C19 117.07(10)
C21 C20 C19 57.15(7)
C22 C21 C19 149.76(12)
C22 C21 C20 145.74(11)
C19 C21 C20 63.40(8)
C21 C22 C23 178.43(14)
O25 C24 O26 124.19(11)
O25 C24 C20 123.35(11)
O26 C24 C20 112.44(10)
C24 O26 C27 114.48(9)

loop_
_geom_bond_atom_site_label_1
_geom_bond_atom_site_label_2
_geom_bond_distance
O1 N2 1.2396(15)
N2 O3 1.2229(14)
N2 C4 1.4478(16)
C4 C5 1.3881(17)
C4 C12 1.4238(17)
C5 C6 1.3691(18)
C6 C10 1.3983(17)
C6 N7 1.4592(15)
N7 O9 1.2299(14)
N7 O8 1.2304(14)
C10 C11 1.3680(17)
C11 C12 1.4139(17)
C12 N13 1.3586(16)
N13 N14 1.3828(14)
N14 C15 1.2831(16)
C15 C16 1.4966(16)
C15 C20 1.4996(17)
C16 C17 1.5372(18)
C17 C18 1.527(2)
C18 C19 1.5139(18)
C19 C21 1.4666(16)
C19 C20 1.5611(16)
C20 C24 1.5012(17)
C20 C21 1.5035(17)
C21 C22 1.2836(18)
C22 C23 1.303(2)
C24 O25 1.2043(15)
C24 O26 1.3300(14)
O26 C27 1.4521(16)

loop_
_geom_torsion_atom_site_label_1
_geom_torsion_atom_site_label_2
_geom_torsion_atom_site_label_3
_geom_torsion_atom_site_label_4
_geom_torsion
O3 N2 C4 C5 0.15(17)
O1 N2 C4 C5 -178.83(12)
O3 N2 C4 C12 179.24(11)
O1 N2 C4 C12 0.27(18)
C12 C4 C5 C6 -2.06(18)
N2 C4 C5 C6 177.05(11)
C4 C5 C6 C10 -0.84(18)
C4 C5 C6 N7 -178.72(11)
C5 C6 N7 O9 170.17(11)
C10 C6 N7 O9 -7.75(16)
C5 C6 N7 O8 -8.95(16)
C10 C6 N7 O8 173.13(10)
C5 C6 C10 C11 2.17(18)
N7 C6 C10 C11 -179.98(11)
C6 C10 C11 C12 -0.59(18)
C10 C11 C12 N13 178.32(11)
C10 C11 C12 C4 -2.12(17)
C5 C4 C12 N13 -176.98(11)
N2 C4 C12 N13 3.97(19)
C5 C4 C12 C11 3.48(18)
N2 C4 C12 C11 -175.57(11)
C11 C12 N13 N14 -13.50(17)
C4 C12 N13 N14 166.98(11)
C12 N13 N14 C15 179.71(11)
N13 N14 C15 C16 172.42(10)
N13 N14 C15 C20 -2.51(17)
N14 C15 C16 C17 -123.66(12)
C20 C15 C16 C17 51.63(14)
C15 C16 C17 C18 -65.12(13)
C16 C17 C18 C19 50.18(15)
C17 C18 C19 C21 48.79(16)
C17 C18 C19 C20 -21.62(17)
N14 C15 C20 C24 -64.67(15)
C16 C15 C20 C24 120.31(11)
N14 C15 C20 C21 86.89(14)
C16 C15 C20 C21 -88.14(13)
N14 C15 C20 C19 151.43(11)
C16 C15 C20 C19 -23.60(15)
C21 C19 C20 C15 -104.61(12)
C18 C19 C20 C15 7.83(16)
C21 C19 C20 C24 112.07(12)
C18 C19 C20 C24 -135.48(12)
C18 C19 C20 C21 112.44(13)
C18 C19 C21 C22 60.3(3)
C20 C19 C21 C22 167.5(3)
C18 C19 C21 C20 -107.26(13)
C15 C20 C21 C22 -62.1(2)
C24 C20 C21 C22 87.5(2)
C19 C20 C21 C22 -168.8(2)
C15 C20 C21 C19 106.76(11)
C24 C20 C21 C19 -103.68(12)
C15 C20 C24 O25 -15.67(16)
C21 C20 C24 O25 -165.34(11)
C19 C20 C24 O25 128.22(12)
C15 C20 C24 O26 165.76(9)
C21 C20 C24 O26 16.09(15)
C19 C20 C24 O26 -50.36(13)
O25 C24 O26 C27 0.02(16)
C20 C24 O26 C27 178.58(10)
